data_2223825
loop_
_publ_author_name
'Li, Jiang-Sheng'
'Li, Peng-Yu'

_publ_section_title
;
 2,2'-Ethylenediisoquinolinium dibromide dihydrate
;
_journal_coeditor_code HB5199
_journal_issue 11
_journal_name_full 'Acta Crystallographica Section E'
_journal_page_first o2966
_journal_paper_doi 10.1107/S1600536809045036
_journal_volume 65
_journal_year 2009
_chemical_formula_iupac 'C20 H18 N2 2+, 2Br -, 2H2 O'
_chemical_formula_moiety 'C20 H18 N2 2+, 2(Br -), 2(H2 O)'
_chemical_formula_sum 'C20 H22 Br2 N2 O2'
_chemical_formula_weight 482.22
_chemical_name_systematic
;
2,2'-Ethylenediisoquinolinium dibromide dihydrate
;
_space_group_IT_number 2
_symmetry_cell_setting triclinic
_symmetry_space_group_name_Hall '-P 1'
_symmetry_space_group_name_H-M 'P -1'
_atom_sites_solution_hydrogens geom
_atom_sites_solution_primary direct
_atom_sites_solution_secondary difmap
_cell_angle_alpha 110.34(3)
_cell_angle_beta 106.96(3)
_cell_angle_gamma 97.26(3)
_cell_formula_units_Z 1
_cell_length_a 7.5203(15)
_cell_length_b 8.0749(16)
_cell_length_c 9.2059(18)
_cell_measurement_reflns_used 1667
_cell_measurement_temperature 113(2)
_cell_measurement_theta_max 27.892
_cell_measurement_theta_min 2.530
_cell_volume 484.9(2)
_computing_cell_refinement 'CrystalClear (Rigaku, 2005)'
_computing_data_collection 'CrystalClear (Rigaku, 2005)'
_computing_data_reduction 'CrystalClear (Rigaku, 2005)'
_computing_molecular_graphics 'SHELXTL (Sheldrick, 2008)'
_computing_publication_material 'SHELXL97 (Sheldrick, 2008)'
_computing_structure_refinement 'SHELXL97 (Sheldrick, 2008)'
_computing_structure_solution 'SHELXS97 (Sheldrick, 2008)'
_diffrn_ambient_temperature 113(2)
_diffrn_detector_area_resol_mean 7.31
_diffrn_measured_fraction_theta_full 0.987
_diffrn_measured_fraction_theta_max 0.977
_diffrn_measurement_device_type 'Rigaku Saturn CCD area-detector'
_diffrn_measurement_method '\w and \f'
_diffrn_radiation_monochromator confocal
_diffrn_radiation_source 'rotating anode'
_diffrn_radiation_type MoK\a
_diffrn_radiation_wavelength 0.71073
_diffrn_reflns_av_R_equivalents 0.0265
_diffrn_reflns_av_sigmaI/netI 0.0548
_diffrn_reflns_limit_h_max 9
_diffrn_reflns_limit_h_min -8
_diffrn_reflns_limit_k_max 10
_diffrn_reflns_limit_k_min -8
_diffrn_reflns_limit_l_max 12
_diffrn_reflns_limit_l_min -11
_diffrn_reflns_number 3994
_diffrn_reflns_theta_full 25.00
_diffrn_reflns_theta_max 27.89
_diffrn_reflns_theta_min 2.53
_diffrn_standards_decay_% 0
_diffrn_standards_interval_count 0
_diffrn_standards_interval_time 0
_diffrn_standards_number 0
_exptl_absorpt_coefficient_mu 4.196
_exptl_absorpt_correction_T_max 0.5912
_exptl_absorpt_correction_T_min 0.5188
_exptl_absorpt_correction_type multi-scan
_exptl_absorpt_process_details '(CrystalClear; Rigaku, 2005)'
_exptl_crystal_colour 'light yellow'
_exptl_crystal_density_diffrn 1.651
_exptl_crystal_density_method 'not measured'
_exptl_crystal_description block
_exptl_crystal_F_000 242
_exptl_crystal_size_max 0.18
_exptl_crystal_size_mid 0.16
_exptl_crystal_size_min 0.14
_refine_diff_density_max 0.399
_refine_diff_density_min -0.600
_refine_ls_extinction_method none
_refine_ls_goodness_of_fit_ref 1.066
_refine_ls_hydrogen_treatment mixed
_refine_ls_matrix_type full
_refine_ls_number_parameters 126
_refine_ls_number_reflns 2262
_refine_ls_number_restraints 0
_refine_ls_restrained_S_all 1.066
_refine_ls_R_factor_all 0.0386
_refine_ls_R_factor_gt 0.0288
_refine_ls_shift/su_max 0.001
_refine_ls_shift/su_mean 0.000
_refine_ls_structure_factor_coef Fsqd
_refine_ls_weighting_details 'calc w=1/[\s^2^(Fo^2^)+(0.0391P)^2^] where P=(Fo^2^+2Fc^2^)/3'
_refine_ls_weighting_scheme calc
_refine_ls_wR_factor_gt 0.0757
_refine_ls_wR_factor_ref 0.0782
_reflns_number_gt 1800
_reflns_number_total 2262
_reflns_threshold_expression I>2\s(I)
_cod_data_source_file hb5199.cif
_cod_data_source_block I
_cod_depositor_comments
;
The following automatic conversions were performed:
'_symmetry_cell_setting' value 'Triclinic' changed to 'triclinic'
according to '/home/saulius/struct/CIF-dictionaries/cif_core.dic'
dictionary named 'cif_core.dic' version 2.4.1 from 2010-06-29.

Automatic conversion script
Id: cif_fix_enum 1527 2010-12-29 10:47:43Z saulius 

The following automatic conversions were performed:

'_symmetry_cell_setting' value 'Triclinic' changed to 'triclinic'
according to /home/saulius/struct/CIF-dictionaries/cif_core.dic
dictionary named 'cif_core.dic' version 2.4.1 from 2010-06-29.

Automatic conversion script
Id: cif_fix_values 1715 2011-07-08 13:25:40Z adriana 
;
_cod_database_code 2223825
_cod_database_fobs_code 2223825

loop_
_symmetry_equiv_pos_as_xyz
'x, y, z'
'-x, -y, -z'

loop_
_atom_site_type_symbol
_atom_site_label
_atom_site_fract_x
_atom_site_fract_y
_atom_site_fract_z
_atom_site_U_iso_or_equiv
_atom_site_adp_type
_atom_site_calc_flag
_atom_site_refinement_flags
_atom_site_occupancy
_atom_site_disorder_assembly
_atom_site_disorder_group
Br Br1 0.30313(4) 0.40880(4) 0.11468(3) 0.02152(11) Uani d . 1 . .
N N1 0.4507(3) 0.9986(3) 0.7872(2) 0.0144(5) Uani d . 1 . .
C C1 0.3923(4) 1.1342(4) 0.7547(3) 0.0158(5) Uani d . 1 . .
H H1 0.4226 1.2506 0.8429 0.019 Uiso calc R 1 . .
C C2 0.2857(4) 1.1081(4) 0.5912(3) 0.0148(5) Uani d . 1 . .
C C3 0.2230(4) 1.2538(4) 0.5580(3) 0.0211(6) Uani d . 1 . .
H H3 0.2509 1.3701 0.6457 0.025 Uiso calc R 1 . .
C C4 0.1210(4) 1.2239(4) 0.3969(4) 0.0263(7) Uani d . 1 . .
H H4 0.0762 1.3196 0.3727 0.032 Uiso calc R 1 . .
C C5 0.0829(4) 1.0516(5) 0.2675(3) 0.0260(7) Uani d . 1 . .
H H5 0.0148 1.0340 0.1564 0.031 Uiso calc R 1 . .
C C6 0.1411(4) 0.9094(4) 0.2972(3) 0.0226(6) Uani d . 1 . .
H H6 0.1120 0.7941 0.2078 0.027 Uiso calc R 1 . .
C C7 0.2446(4) 0.9341(4) 0.4610(3) 0.0159(5) Uani d . 1 . .
C C8 0.3097(4) 0.7935(4) 0.5028(3) 0.0182(6) Uani d . 1 . .
H H8 0.2827 0.6753 0.4180 0.022 Uiso calc R 1 . .
C C9 0.4100(4) 0.8262(4) 0.6625(3) 0.0174(6) Uani d . 1 . .
H H9 0.4525 0.7310 0.6893 0.021 Uiso calc R 1 . .
C C10 0.5660(4) 1.0297(4) 0.9599(3) 0.0173(6) Uani d . 1 . .
H H10A 0.6328 1.1608 1.0248 0.021 Uiso calc R 1 . .
H H10B 0.6643 0.9589 0.9589 0.021 Uiso calc R 1 . .
O O1 0.8807(4) 0.4163(3) 0.1546(3) 0.0267(5) Uani d . 1 . .
H H1A 0.994(5) 0.408(4) 0.142(4) 0.022(9) Uiso d . 1 . .
H H1B 0.838(6) 0.458(6) 0.088(5) 0.067(15) Uiso d . 1 . .

loop_
_atom_site_aniso_label
_atom_site_aniso_U_11
_atom_site_aniso_U_22
_atom_site_aniso_U_33
_atom_site_aniso_U_12
_atom_site_aniso_U_13
_atom_site_aniso_U_23
Br1 0.02605(18) 0.02344(16) 0.01838(16) 0.01248(12) 0.00851(12) 0.00973(12)
N1 0.0142(11) 0.0168(11) 0.0109(10) 0.0027(9) 0.0026(9) 0.0062(9)
C1 0.0194(14) 0.0150(13) 0.0136(12) 0.0039(11) 0.0073(11) 0.0056(10)
C2 0.0160(13) 0.0176(13) 0.0138(12) 0.0027(11) 0.0079(11) 0.0083(11)
C3 0.0245(15) 0.0259(15) 0.0236(14) 0.0127(13) 0.0146(12) 0.0152(13)
C4 0.0251(16) 0.0406(19) 0.0315(16) 0.0139(14) 0.0149(14) 0.0297(15)
C5 0.0162(15) 0.0469(19) 0.0175(14) 0.0038(14) 0.0034(12) 0.0197(14)
C6 0.0177(15) 0.0316(16) 0.0142(13) -0.0020(13) 0.0041(12) 0.0085(12)
C7 0.0128(13) 0.0211(14) 0.0148(12) 0.0016(11) 0.0073(11) 0.0074(11)
C8 0.0210(15) 0.0142(13) 0.0145(12) 0.0013(11) 0.0060(11) 0.0014(11)
C9 0.0183(14) 0.0150(13) 0.0188(13) 0.0052(11) 0.0057(11) 0.0073(11)
C10 0.0177(14) 0.0186(14) 0.0109(12) 0.0006(11) 0.0004(11) 0.0059(11)
O1 0.0271(13) 0.0288(12) 0.0299(11) 0.0089(10) 0.0099(10) 0.0182(10)

loop_
_atom_type_symbol
_atom_type_description
_atom_type_scat_dispersion_real
_atom_type_scat_dispersion_imag
_atom_type_scat_source
C C 0.0033 0.0016 'International Tables Vol C Tables 4.2.6.8 and 6.1.1.4'
H H 0.0000 0.0000 'International Tables Vol C Tables 4.2.6.8 and 6.1.1.4'
N N 0.0061 0.0033 'International Tables Vol C Tables 4.2.6.8 and 6.1.1.4'
O O 0.0106 0.0060 'International Tables Vol C Tables 4.2.6.8 and 6.1.1.4'
Br Br -0.2901 2.4595 'International Tables Vol C Tables 4.2.6.8 and 6.1.1.4'

loop_
_geom_angle_atom_site_label_1
_geom_angle_atom_site_label_2
_geom_angle_atom_site_label_3
_geom_angle_site_symmetry_1
_geom_angle_site_symmetry_3
_geom_angle
_geom_angle_publ_flag
C1 N1 C9 . . 121.6(2) ?
C1 N1 C10 . . 120.1(2) ?
C9 N1 C10 . . 118.3(2) ?
N1 C1 C2 . . 120.9(2) ?
N1 C1 H1 . . 119.5 ?
C2 C1 H1 . . 119.5 ?
C1 C2 C3 . . 120.5(2) ?
C1 C2 C7 . . 118.6(2) ?
C3 C2 C7 . . 120.9(2) ?
C4 C3 C2 . . 118.9(3) ?
C4 C3 H3 . . 120.6 ?
C2 C3 H3 . . 120.6 ?
C3 C4 C5 . . 120.1(3) ?
C3 C4 H4 . . 119.9 ?
C5 C4 H4 . . 119.9 ?
C6 C5 C4 . . 121.8(3) ?
C6 C5 H5 . . 119.1 ?
C4 C5 H5 . . 119.1 ?
C5 C6 C7 . . 119.8(3) ?
C5 C6 H6 . . 120.1 ?
C7 C6 H6 . . 120.1 ?
C6 C7 C8 . . 123.4(3) ?
C6 C7 C2 . . 118.5(3) ?
C8 C7 C2 . . 118.1(2) ?
C9 C8 C7 . . 120.6(2) ?
C9 C8 H8 . . 119.7 ?
C7 C8 H8 . . 119.7 ?
C8 C9 N1 . . 120.1(3) ?
C8 C9 H9 . . 119.9 ?
N1 C9 H9 . . 119.9 ?
N1 C10 C10 . 2_677 109.4(3) ?
N1 C10 H10A . . 109.8 ?
C10 C10 H10A 2_677 . 109.8 ?
N1 C10 H10B . . 109.8 ?
C10 C10 H10B 2_677 . 109.8 ?
H10A C10 H10B . . 108.2 ?
H1A O1 H1B . . 99(4) ?

loop_
_geom_bond_atom_site_label_1
_geom_bond_atom_site_label_2
_geom_bond_site_symmetry_2
_geom_bond_distance
_geom_bond_publ_flag
N1 C1 . 1.324(3) ?
N1 C9 . 1.387(3) ?
N1 C10 . 1.486(3) ?
C1 C2 . 1.409(3) ?
C1 H1 . 0.9500 ?
C2 C3 . 1.416(4) ?
C2 C7 . 1.418(4) ?
C3 C4 . 1.374(4) ?
C3 H3 . 0.9500 ?
C4 C5 . 1.408(4) ?
C4 H4 . 0.9500 ?
C5 C6 . 1.364(4) ?
C5 H5 . 0.9500 ?
C6 C7 . 1.410(4) ?
C6 H6 . 0.9500 ?
C7 C8 . 1.417(4) ?
C8 C9 . 1.354(4) ?
C8 H8 . 0.9500 ?
C9 H9 . 0.9500 ?
C10 C10 2_677 1.521(5) ?
C10 H10A . 0.9900 ?
C10 H10B . 0.9900 ?
O1 H1A . 0.90(4) ?
O1 H1B . 0.81(5) ?

loop_
_geom_hbond_atom_site_label_D
_geom_hbond_atom_site_label_H
_geom_hbond_atom_site_label_A
_geom_hbond_site_symmetry_A
_geom_hbond_distance_DH
_geom_hbond_distance_HA
_geom_hbond_distance_DA
_geom_hbond_angle_DHA
O1 H1A Br1 1_655 0.90(4) 2.41(4) 3.308(3) 176(3)
O1 H1B Br1 2_665 0.81(5) 2.51(5) 3.313(3) 178(5)
C1 H1 Br1 1_566 0.95 2.84 3.593(3) 137
C9 H9 Br1 2_666 0.95 2.81 3.691(3) 154
C10 H10B Br1 2_666 0.99 2.87 3.683(3) 140
C3 H3 O1 2_676 0.95 2.57 3.396(4) 145
C4 H4 O1 1_465 0.95 2.54 3.380(4) 147
C10 H10A O1 1_566 0.99 2.27 3.214(4) 158

loop_
_geom_torsion_atom_site_label_1
_geom_torsion_atom_site_label_2
_geom_torsion_atom_site_label_3
_geom_torsion_atom_site_label_4
_geom_torsion_site_symmetry_1
_geom_torsion_site_symmetry_2
_geom_torsion_site_symmetry_3
_geom_torsion_site_symmetry_4
_geom_torsion
_geom_torsion_publ_flag
C9 N1 C1 C2 . . . . 0.0(4) ?
C10 N1 C1 C2 . . . . 178.9(2) ?
N1 C1 C2 C3 . . . . 179.6(3) ?
N1 C1 C2 C7 . . . . -1.0(4) ?
C1 C2 C3 C4 . . . . 179.4(3) ?
C7 C2 C3 C4 . . . . 0.0(4) ?
C2 C3 C4 C5 . . . . -1.0(4) ?
C3 C4 C5 C6 . . . . 1.4(5) ?
C4 C5 C6 C7 . . . . -0.9(4) ?
C5 C6 C7 C8 . . . . 179.7(3) ?
C5 C6 C7 C2 . . . . -0.1(4) ?
C1 C2 C7 C6 . . . . -178.8(2) ?
C3 C2 C7 C6 . . . . 0.5(4) ?
C1 C2 C7 C8 . . . . 1.3(4) ?
C3 C2 C7 C8 . . . . -179.3(3) ?
C6 C7 C8 C9 . . . . 179.4(3) ?
C2 C7 C8 C9 . . . . -0.7(4) ?
C7 C8 C9 N1 . . . . -0.2(4) ?
C1 N1 C9 C8 . . . . 0.6(4) ?
C10 N1 C9 C8 . . . . -178.2(3) ?
C1 N1 C10 C10 . . . 2_677 96.5(3) ?
C9 N1 C10 C10 . . . 2_677 -84.7(4) ?
